data_4108600
loop_
_publ_author_name
'Craig M. Robertson'
'Alicea A. Leitch'
'Kristina Cvrkalj'
'Daniel J. T. Myles'
'Robert W. Reed'
'Paul A. Dube'
'Richard T. Oakley'

_publ_section_title
;
 Ferromagnetic Ordering in Bisthiaselenazolyl Radicals: Variations on a
 Tetragonal Theme
;
_journal_name_full 'Journal of the American Chemical Society'
_journal_page_first 14791
_journal_page_last 14801
_journal_paper_doi 10.1021/ja8054436
_journal_volume 130
_journal_year 2008
_chemical_formula_sum 'C7 H2 Cl F3 N3 S2 Se2'
_chemical_formula_weight 442.61
_chemical_name_common ClBPTSFEt
_chemical_name_systematic
; 
 ? 
;
_space_group_IT_number 113
_symmetry_cell_setting tetragonal
_symmetry_space_group_name_Hall 'P -4 2ab'
_symmetry_space_group_name_H-M 'P -4 21 m'
_atom_sites_solution_hydrogens geom
_atom_sites_solution_primary direct
_atom_sites_solution_secondary difmap
_audit_creation_method SHELXL-97
_cell_angle_alpha 90.00
_cell_angle_beta 90.00
_cell_angle_gamma 90.00
_cell_formula_units_Z 4
_cell_length_a 16.2612(8)
_cell_length_b 16.2612(8)
_cell_length_c 4.3882(4)
_cell_measurement_reflns_used 1683
_cell_measurement_temperature 296(2)
_cell_measurement_theta_max 32.24
_cell_measurement_theta_min 2.80
_cell_volume 1160.36(13)
_computing_cell_refinement 'APES II'
_computing_data_collection 'APEX II'
_computing_data_reduction 'APEX II'
_computing_molecular_graphics 'Bruker SHELXTL'
_computing_publication_material 'Bruker SHELXTL'
_computing_structure_refinement 'SHELXL-97 (Sheldrick, 1997)'
_computing_structure_solution 'SHELXS-97 (Sheldrick, 1990)'
_diffrn_ambient_temperature 296(2)
_diffrn_measured_fraction_theta_full 0.997
_diffrn_measured_fraction_theta_max 0.997
_diffrn_measurement_device_type 'CCD area detector'
_diffrn_measurement_method 'omega scans'
_diffrn_radiation_monochromator graphite
_diffrn_radiation_source 'sealed tube'
_diffrn_radiation_type MoK\a
_diffrn_radiation_wavelength 0.71073
_diffrn_reflns_av_R_equivalents 0.0269
_diffrn_reflns_av_sigmaI/netI 0.0306
_diffrn_reflns_limit_h_max 20
_diffrn_reflns_limit_h_min -20
_diffrn_reflns_limit_k_max 19
_diffrn_reflns_limit_k_min -20
_diffrn_reflns_limit_l_max 5
_diffrn_reflns_limit_l_min -5
_diffrn_reflns_number 6867
_diffrn_reflns_theta_full 26.49
_diffrn_reflns_theta_max 26.49
_diffrn_reflns_theta_min 2.80
_exptl_absorpt_coefficient_mu 6.983
_exptl_absorpt_correction_T_max 0.53
_exptl_absorpt_correction_T_min 0.22
_exptl_absorpt_correction_type empirical
_exptl_absorpt_process_details sadabs
_exptl_crystal_colour green
_exptl_crystal_density_diffrn 2.534
_exptl_crystal_description needle
_exptl_crystal_F_000 836
_exptl_crystal_size_max 0.495
_exptl_crystal_size_mid 0.095
_exptl_crystal_size_min 0.09
_refine_diff_density_max 0.557
_refine_diff_density_min -0.405
_refine_diff_density_rms 0.075
_refine_ls_abs_structure_details 'Flack H D (1983), Acta Cryst. A39, 876-881'
_refine_ls_abs_structure_Flack 0.023(16)
_refine_ls_extinction_method none
_refine_ls_goodness_of_fit_ref 1.087
_refine_ls_hydrogen_treatment constr
_refine_ls_matrix_type full
_refine_ls_number_parameters 91
_refine_ls_number_reflns 1269
_refine_ls_number_restraints 12
_refine_ls_restrained_S_all 1.306
_refine_ls_R_factor_all 0.0246
_refine_ls_R_factor_gt 0.0234
_refine_ls_shift/su_max 0.000
_refine_ls_shift/su_mean 0.000
_refine_ls_structure_factor_coef Fsqd
_refine_ls_weighting_details 'calc w=1/[\s^2^(Fo^2^)+(0.0239P)^2^+1.1377P] where P=(Fo^2^+2Fc^2^)/3'
_refine_ls_weighting_scheme calc
_refine_ls_wR_factor_gt 0.0609
_refine_ls_wR_factor_ref 0.0613
_reflns_number_gt 1217
_reflns_number_total 1269
_reflns_threshold_expression >2sigma(I)
_cod_data_source_file ja8054436_si_005.cif
_cod_data_source_block clbptsfet_0m
_cod_database_code 4108600

loop_
_symmetry_equiv_pos_as_xyz
'x, y, z'
'-x, -y, z'
'y, -x, -z'
'-y, x, -z'
'-x+1/2, y+1/2, -z'
'x+1/2, -y+1/2, -z'
'-y+1/2, -x+1/2, z'
'y+1/2, x+1/2, z'

loop_
_atom_site_label
_atom_site_type_symbol
_atom_site_fract_x
_atom_site_fract_y
_atom_site_fract_z
_atom_site_U_iso_or_equiv
_atom_site_adp_type
_atom_site_occupancy
_atom_site_symmetry_multiplicity
_atom_site_calc_flag
_atom_site_refinement_flags
Se1 Se 0.06954(2) 0.09711(2) 0.22962(12) 0.03314(15) Uani 1 1 d .
S1 S 0.04575(7) 0.21640(7) 0.4659(3) 0.0362(3) Uani 1 1 d .
Cl1 Cl 0.10906(8) 0.39094(8) 0.6799(5) 0.0455(5) Uani 1 2 d S
C2 C 0.1409(3) 0.2543(2) 0.3548(10) 0.0260(9) Uani 1 1 d .
C1 C 0.1694(3) 0.3306(3) 0.4469(16) 0.0298(14) Uani 1 2 d S
N1 N 0.1674(2) 0.1305(2) 0.0689(11) 0.0328(9) Uani 1 1 d .
N2 N 0.2659(2) 0.2341(2) 0.0619(12) 0.0243(10) Uani 1 2 d S
C3 C 0.1896(3) 0.2035(2) 0.1594(9) 0.0245(9) Uani 1 1 d .
C4 C 0.3145(3) 0.1855(3) -0.1513(14) 0.0285(13) Uani 1 2 d S
H4A H 0.3455 0.2240 -0.2788 0.034 Uiso 1 1 d R
C5 C 0.3725(3) 0.1275(3) 0.0030(16) 0.0339(15) Uani 1 2 d S
F5B F 0.3353(2) 0.0744(2) 0.1890(9) 0.0721(11) Uani 1 1 d U
F5A F 0.4155(2) 0.0845(2) -0.1887(13) 0.0879(17) Uani 1 2 d SU

loop_
_atom_site_aniso_label
_atom_site_aniso_U_11
_atom_site_aniso_U_22
_atom_site_aniso_U_33
_atom_site_aniso_U_23
_atom_site_aniso_U_13
_atom_site_aniso_U_12
Se1 0.0250(2) 0.0251(2) 0.0493(3) -0.0005(2) -0.0027(2) -0.00327(15)
S1 0.0243(5) 0.0288(6) 0.0555(8) -0.0049(5) 0.0084(5) -0.0036(4)
Cl1 0.0366(5) 0.0366(5) 0.0633(12) -0.0167(6) 0.0167(6) -0.0016(7)
C2 0.0213(19) 0.022(2) 0.034(2) 0.0041(16) 0.0004(16) 0.0002(15)
C1 0.0270(19) 0.0270(19) 0.035(3) -0.0017(18) 0.0017(18) 0.001(2)
N1 0.0278(19) 0.0259(19) 0.045(2) -0.0033(17) 0.0026(17) -0.0019(15)
N2 0.0223(14) 0.0223(14) 0.028(3) -0.0014(14) 0.0014(14) 0.0011(19)
C3 0.0218(19) 0.025(2) 0.027(2) 0.0005(16) -0.0019(15) -0.0007(15)
C4 0.0301(18) 0.0301(18) 0.025(3) -0.0026(17) 0.0026(17) -0.001(2)
C5 0.031(2) 0.031(2) 0.039(4) -0.004(2) 0.004(2) 0.002(3)
F5B 0.0611(19) 0.0641(18) 0.091(2) 0.0379(19) -0.0012(18) 0.0020(15)
F5A 0.096(2) 0.096(2) 0.072(3) -0.0066(16) 0.0066(16) 0.053(2)

loop_
_atom_type_symbol
_atom_type_description
_atom_type_scat_dispersion_real
_atom_type_scat_dispersion_imag
_atom_type_scat_source
C C 0.0033 0.0016 'International Tables Vol C Tables 4.2.6.8 and 6.1.1.4'
H H 0.0000 0.0000 'International Tables Vol C Tables 4.2.6.8 and 6.1.1.4'
N N 0.0061 0.0033 'International Tables Vol C Tables 4.2.6.8 and 6.1.1.4'
F F 0.0171 0.0103 'International Tables Vol C Tables 4.2.6.8 and 6.1.1.4'
S S 0.1246 0.1234 'International Tables Vol C Tables 4.2.6.8 and 6.1.1.4'
Cl Cl 0.1484 0.1585 'International Tables Vol C Tables 4.2.6.8 and 6.1.1.4'
Se Se -0.0929 2.2259 'International Tables Vol C Tables 4.2.6.8 and 6.1.1.4'

loop_
_geom_angle_atom_site_label_1
_geom_angle_atom_site_label_2
_geom_angle_atom_site_label_3
_geom_angle
_geom_angle_site_symmetry_1
_geom_angle_site_symmetry_3
N1 Se1 S1 94.14(13) . .
C2 S1 Se1 91.35(15) . .
C1 C2 C3 120.5(4) . .
C1 C2 S1 122.3(4) . .
C3 C2 S1 117.2(3) . .
C2 C1 C2 121.0(6) . 7
C2 C1 Cl1 119.5(3) . .
C2 C1 Cl1 119.5(3) 7 .
C3 N1 Se1 113.2(3) . .
C3 N2 C3 122.3(5) 7 .
C3 N2 C4 118.8(2) 7 .
C3 N2 C4 118.8(2) . .
N1 C3 N2 118.4(4) . .
N1 C3 C2 123.8(4) . .
N2 C3 C2 117.8(4) . .
N2 C4 C5 113.2(5) . .
F5A C5 F5B 107.0(4) . 7
F5A C5 F5B 107.0(4) . .
F5B C5 F5B 102.3(6) 7 .
F5A C5 C4 112.7(6) . .
F5B C5 C4 113.5(4) 7 .
F5B C5 C4 113.5(4) . .

loop_
_geom_bond_atom_site_label_1
_geom_bond_atom_site_label_2
_geom_bond_distance
_geom_bond_site_symmetry_2
Se1 N1 1.824(4) .
Se1 S1 2.2333(13) .
S1 C2 1.736(4) .
Cl1 C1 1.724(7) .
C2 C1 1.384(5) .
C2 C3 1.430(6) .
C1 C2 1.384(5) 7
N1 C3 1.302(6) .
N2 C3 1.404(5) 7
N2 C3 1.404(5) .
N2 C4 1.458(8) .
C4 C5 1.496(9) .
C5 F5A 1.298(8) .
C5 F5B 1.333(6) 7
C5 F5B 1.333(6) .
